data_7720491
loop_
_publ_author_name
'Pattnaik, Archana Kumari'
'Behera, Gobinda Chandra'

_publ_section_title
;
 From discrete to polymeric assemblies: exploring supramolecular
 structural diversity in transition metal phosphinates with N-donor
 ligands.
;
_journal_issue 2
_journal_name_full 'Dalton transactions (Cambridge, England : 2003)'
_journal_page_first 694
_journal_page_last 709
_journal_paper_doi 10.1039/d5dt01622c
_journal_volume 55
_journal_year 2026
_chemical_formula_sum 'C24 H22 Cl Cu N2 O6 P'
_chemical_formula_weight 564.39
_space_group_crystal_system monoclinic
_space_group_IT_number 14
_space_group_name_Hall '-P 2ybc'
_space_group_name_H-M_alt 'P 1 21/c 1'
_atom_sites_solution_hydrogens geom
_audit_creation_method SHELXL-2018/3
_audit_update_record
;
2025-09-09 deposited with the CCDC.	2025-12-01 downloaded from the CCDC.
;
_cell_angle_alpha 90
_cell_angle_beta 104.254(3)
_cell_angle_gamma 90
_cell_formula_units_Z 4
_cell_length_a 13.2632(14)
_cell_length_b 16.5624(18)
_cell_length_c 11.6242(12)
_cell_measurement_reflns_used 9953
_cell_measurement_temperature 293(2)
_cell_measurement_theta_max 28.19
_cell_measurement_theta_min 2.42
_cell_volume 2474.9(5)
_computing_cell_refinement 'Bruker SAINT'
_computing_data_collection 'Bruker APEX2'
_computing_data_reduction 'Bruker SAINT'
_computing_molecular_graphics 'Bruker SHELXTL'
_computing_publication_material 'Bruker SHELXTL'
_computing_structure_refinement 'SHELXL-2018/3 (Sheldrick, 2018)'
_computing_structure_solution 'SHELXT 2014/5 (Sheldrick, 2014)'
_diffrn_ambient_temperature 293(2)
_diffrn_measured_fraction_theta_full 0.999
_diffrn_measured_fraction_theta_max 0.988
_diffrn_measurement_device_type 'Bruker APEX-II CCD'
_diffrn_measurement_method '\f and \w scans'
_diffrn_radiation_type MoK\a
_diffrn_radiation_wavelength 0.71073
_diffrn_reflns_av_R_equivalents 0.0590
_diffrn_reflns_av_unetI/netI 0.0393
_diffrn_reflns_Laue_measured_fraction_full 0.999
_diffrn_reflns_Laue_measured_fraction_max 0.988
_diffrn_reflns_limit_h_max 17
_diffrn_reflns_limit_h_min -15
_diffrn_reflns_limit_k_max 22
_diffrn_reflns_limit_k_min -22
_diffrn_reflns_limit_l_max 15
_diffrn_reflns_limit_l_min -15
_diffrn_reflns_number 38255
_diffrn_reflns_point_group_measured_fraction_full 0.999
_diffrn_reflns_point_group_measured_fraction_max 0.988
_diffrn_reflns_theta_full 25.242
_diffrn_reflns_theta_max 28.534
_diffrn_reflns_theta_min 2.186
_exptl_absorpt_coefficient_mu 1.098
_exptl_absorpt_correction_type none
_exptl_absorpt_process_details
;
 SADABS 2016/2: Krause, L., Herbst-Irmer, R., Sheldrick G.M. & Stalke D.,
 J. Appl. Cryst. 48 (2015) 3-10
;
_exptl_crystal_colour blue
_exptl_crystal_density_diffrn 1.515
_exptl_crystal_description rod
_exptl_crystal_F_000 1156
_exptl_crystal_size_max 0.33
_exptl_crystal_size_mid 0.25
_exptl_crystal_size_min 0.20
_refine_diff_density_max 0.828
_refine_diff_density_min -0.454
_refine_diff_density_rms 0.075
_refine_ls_extinction_method none
_refine_ls_goodness_of_fit_ref 1.036
_refine_ls_hydrogen_treatment constr
_refine_ls_matrix_type full
_refine_ls_number_parameters 316
_refine_ls_number_reflns 6227
_refine_ls_number_restraints 0
_refine_ls_restrained_S_all 1.036
_refine_ls_R_factor_all 0.0596
_refine_ls_R_factor_gt 0.0443
_refine_ls_shift/su_max 0.001
_refine_ls_shift/su_mean 0.000
_refine_ls_structure_factor_coef Fsqd
_refine_ls_weighting_details 'w=1/[\s^2^(Fo^2^)+(0.0584P)^2^+2.1847P] where P=(Fo^2^+2Fc^2^)/3'
_refine_ls_weighting_scheme calc
_refine_ls_wR_factor_gt 0.1129
_refine_ls_wR_factor_ref 0.1228
_reflns_Friedel_coverage 0.000
_reflns_number_gt 5000
_reflns_number_total 6227
_reflns_threshold_expression 'I > 2\s(I)'
_cod_data_source_file d5dt01622c2.cif
_cod_data_source_block 1_a_CCDC1
_cod_original_sg_symbol_H-M 'P 21/c'
_cod_database_code 7720491
_shelx_shelxl_version_number 2018/3
_shelx_space_group_comment
;
The symmetry employed for this shelxl refinement is uniquely defined
by the following loop, which should always be used as a source of
symmetry information in preference to the above space-group names.
They are only intended as comments.
;

loop_
_space_group_symop_operation_xyz
'x, y, z'
'-x, y+1/2, -z+1/2'
'-x, -y, -z'
'x, -y-1/2, z-1/2'

loop_
_atom_site_label
_atom_site_type_symbol
_atom_site_fract_x
_atom_site_fract_y
_atom_site_fract_z
_atom_site_U_iso_or_equiv
_atom_site_adp_type
_atom_site_occupancy
_atom_site_site_symmetry_order
_atom_site_calc_flag
_atom_site_refinement_flags_posn
_atom_site_refinement_flags_adp
_atom_site_refinement_flags_occupancy
_atom_site_disorder_assembly
_atom_site_disorder_group
P1 P 0.72699(5) 0.67089(4) 0.54032(5) 0.02523(14) Uani 1 1 d . . . . .
Cl1 Cl 0.77072(7) 0.51796(6) 0.98805(9) 0.0638(3) Uani 1 1 d . . . . .
Cu1 Cu 0.72180(2) 0.71799(2) 0.81240(2) 0.02551(10) Uani 1 1 d . . . . .
O1 O 0.68426(14) 0.69341(13) 0.64507(15) 0.0350(4) Uani 1 1 d . . . . .
N1 N 0.56985(15) 0.71313(14) 0.80770(19) 0.0303(5) Uani 1 1 d . . . . .
C1 C 0.8403(2) 0.60816(16) 0.5894(2) 0.0320(5) Uani 1 1 d . . . . .
O2 O 0.75657(13) 0.74156(11) 0.47344(15) 0.0294(4) Uani 1 1 d . . . . .
N2 N -0.12829(15) 0.73045(13) 0.81388(19) 0.0287(4) Uani 1 1 d . . . . .
C2 C 0.9301(2) 0.62136(19) 0.5506(3) 0.0422(7) Uani 1 1 d . . . . .
H2 H 0.930716 0.660765 0.493731 0.051 Uiso 1 1 calc R U . . .
O3 O 0.73556(18) 0.57351(14) 0.8934(2) 0.0522(6) Uani 1 1 d . . . . .
C3 C 1.0189(3) 0.5759(2) 0.5964(3) 0.0573(9) Uani 1 1 d . . . . .
H3 H 1.078093 0.583977 0.568543 0.069 Uiso 1 1 calc R U . . .
C4 C 1.0195(4) 0.5198(2) 0.6817(4) 0.0713(13) Uani 1 1 d . . . . .
H4 H 1.079551 0.490174 0.713162 0.086 Uiso 1 1 calc R U . . .
O4 O 0.8731(4) 0.5332(4) 1.0428(5) 0.179(3) Uani 1 1 d . . . . .
C5 C 0.9319(4) 0.5068(2) 0.7212(4) 0.0755(14) Uani 1 1 d . . . . .
H5 H 0.933352 0.468830 0.780469 0.091 Uiso 1 1 calc R U . . .
O5 O 0.7135(7) 0.5240(6) 1.0660(7) 0.300(6) Uani 1 1 d . . . . .
C6 C 0.8401(3) 0.54986(19) 0.6740(3) 0.0518(8) Uani 1 1 d . . . . .
H6 H 0.780169 0.539283 0.699275 0.062 Uiso 1 1 calc R U . . .
O6 O 0.7634(5) 0.4412(2) 0.9468(6) 0.193(3) Uani 1 1 d . . . . .
C7 C 0.6294(2) 0.61195(17) 0.4415(2) 0.0374(6) Uani 1 1 d . . . . .
C8 C 0.6521(3) 0.5750(2) 0.3440(3) 0.0635(10) Uani 1 1 d . . . . .
H8 H 0.718888 0.578289 0.332381 0.076 Uiso 1 1 calc R U . . .
C9 C 0.5752(5) 0.5332(3) 0.2637(4) 0.0924(17) Uani 1 1 d . . . . .
H9 H 0.590371 0.508099 0.198361 0.111 Uiso 1 1 calc R U . . .
C10 C 0.4766(5) 0.5289(3) 0.2812(5) 0.0962(19) Uani 1 1 d . . . . .
H10 H 0.425331 0.500428 0.227495 0.115 Uiso 1 1 calc R U . . .
C11 C 0.4529(3) 0.5656(3) 0.3755(5) 0.0787(14) Uani 1 1 d . . . . .
H11 H 0.385542 0.562819 0.385501 0.094 Uiso 1 1 calc R U . . .
C12 C 0.5289(3) 0.6072(2) 0.4570(3) 0.0526(8) Uani 1 1 d . . . . .
H12 H 0.512743 0.631875 0.522082 0.063 Uiso 1 1 calc R U . . .
C13 C 0.5011(2) 0.7493(2) 0.7201(3) 0.0440(7) Uani 1 1 d . . . . .
H13 H 0.525248 0.777638 0.663154 0.053 Uiso 1 1 calc R U . . .
C14 C 0.3953(2) 0.7465(3) 0.7107(3) 0.0562(9) Uani 1 1 d . . . . .
H14 H 0.349761 0.773665 0.649218 0.067 Uiso 1 1 calc R U . . .
C15 C 0.3572(2) 0.7035(2) 0.7921(3) 0.0513(9) Uani 1 1 d . . . . .
C16 C 0.4290(2) 0.6677(2) 0.8849(3) 0.0487(8) Uani 1 1 d . . . . .
H16 H 0.406767 0.639632 0.943428 0.058 Uiso 1 1 calc R U . . .
C17 C 0.5340(2) 0.67382(18) 0.8902(3) 0.0381(6) Uani 1 1 d . . . . .
H17 H 0.581439 0.649806 0.953319 0.046 Uiso 1 1 calc R U . . .
C18 C 0.2414(3) 0.6957(3) 0.7810(4) 0.0707(12) Uani 1 1 d . . . . .
H18A H 0.205489 0.693455 0.697603 0.085 Uiso 1 1 calc R U . . .
H18B H 0.228084 0.645343 0.817342 0.085 Uiso 1 1 calc R U . . .
C19 C 0.1981(2) 0.7639(2) 0.8382(4) 0.0652(11) Uani 1 1 d . . . . .
H19A H 0.208531 0.814138 0.799751 0.078 Uiso 1 1 calc R U . . .
H19B H 0.235509 0.767558 0.921001 0.078 Uiso 1 1 calc R U . . .
C20 C 0.0832(2) 0.7528(2) 0.8300(3) 0.0462(7) Uani 1 1 d . . . . .
C21 C 0.0078(2) 0.79638(19) 0.7493(3) 0.0435(7) Uani 1 1 d . . . . .
H21 H 0.027417 0.833583 0.698923 0.052 Uiso 1 1 calc R U . . .
C22 C -0.0964(2) 0.78408(17) 0.7443(3) 0.0339(6) Uani 1 1 d . . . . .
H22 H -0.145881 0.814117 0.690798 0.041 Uiso 1 1 calc R U . . .
C23 C -0.0562(2) 0.68742(19) 0.8897(3) 0.0397(6) Uani 1 1 d . . . . .
H23 H -0.077601 0.649298 0.937438 0.048 Uiso 1 1 calc R U . . .
C24 C 0.0488(2) 0.6976(2) 0.8996(3) 0.0492(8) Uani 1 1 d . . . . .
H24 H 0.096697 0.666677 0.953826 0.059 Uiso 1 1 calc R U . . .

loop_
_atom_site_aniso_label
_atom_site_aniso_U_11
_atom_site_aniso_U_22
_atom_site_aniso_U_33
_atom_site_aniso_U_23
_atom_site_aniso_U_13
_atom_site_aniso_U_12
P1 0.0203(3) 0.0368(3) 0.0187(3) -0.0008(2) 0.0051(2) -0.0022(2)
Cl1 0.0529(5) 0.0725(6) 0.0624(5) 0.0284(5) 0.0075(4) -0.0044(4)
Cu1 0.01217(14) 0.04323(19) 0.02204(15) -0.00374(12) 0.00591(10) -0.00262(11)
O1 0.0224(8) 0.0622(12) 0.0214(8) -0.0036(8) 0.0074(7) -0.0008(8)
N1 0.0148(9) 0.0496(13) 0.0268(10) -0.0059(9) 0.0057(8) -0.0033(8)
C1 0.0349(13) 0.0334(13) 0.0258(12) -0.0021(10) 0.0037(10) 0.0043(10)
O2 0.0224(8) 0.0408(10) 0.0237(8) 0.0037(7) 0.0035(7) -0.0007(7)
N2 0.0146(9) 0.0435(12) 0.0299(10) -0.0061(9) 0.0091(8) -0.0032(8)
C2 0.0328(14) 0.0471(16) 0.0438(16) 0.0024(13) 0.0039(12) 0.0077(12)
O3 0.0450(13) 0.0530(13) 0.0558(14) 0.0102(11) 0.0073(11) 0.0026(10)
C3 0.0384(17) 0.064(2) 0.063(2) -0.0142(18) -0.0008(15) 0.0150(15)
C4 0.078(3) 0.064(2) 0.058(2) -0.0102(19) -0.011(2) 0.043(2)
O4 0.103(3) 0.220(6) 0.159(4) 0.109(4) -0.073(3) -0.056(3)
C5 0.118(4) 0.053(2) 0.052(2) 0.0134(17) 0.013(2) 0.041(2)
O5 0.304(10) 0.399(13) 0.287(9) 0.232(9) 0.242(8) 0.159(9)
C6 0.072(2) 0.0404(16) 0.0441(17) 0.0062(13) 0.0164(16) 0.0112(15)
O6 0.236(7) 0.062(2) 0.213(6) 0.033(3) -0.073(5) 0.008(3)
C7 0.0384(15) 0.0407(15) 0.0286(13) -0.0019(11) -0.0005(11) -0.0093(12)
C8 0.068(2) 0.068(2) 0.052(2) -0.0268(18) 0.0087(18) -0.0123(19)
C9 0.119(5) 0.081(3) 0.062(3) -0.038(2) -0.007(3) -0.020(3)
C10 0.093(4) 0.073(3) 0.093(4) -0.018(3) -0.035(3) -0.031(3)
C11 0.053(2) 0.070(3) 0.095(3) 0.003(2) -0.016(2) -0.026(2)
C12 0.0381(17) 0.058(2) 0.057(2) 0.0000(16) 0.0009(14) -0.0172(15)
C13 0.0208(12) 0.078(2) 0.0337(14) -0.0004(14) 0.0073(11) 0.0016(13)
C14 0.0186(13) 0.100(3) 0.0465(18) -0.0072(18) 0.0018(12) 0.0073(15)
C15 0.0193(13) 0.068(2) 0.070(2) -0.0231(17) 0.0181(14) -0.0064(13)
C16 0.0330(15) 0.0510(18) 0.072(2) -0.0046(16) 0.0320(15) -0.0056(13)
C17 0.0276(13) 0.0497(16) 0.0406(15) -0.0026(13) 0.0153(11) -0.0037(12)
C18 0.0224(15) 0.093(3) 0.102(3) -0.036(2) 0.0241(18) -0.0132(16)
C19 0.0220(14) 0.072(2) 0.106(3) -0.022(2) 0.0236(18) -0.0104(15)
C20 0.0206(13) 0.0495(17) 0.072(2) -0.0156(16) 0.0189(13) -0.0056(12)
C21 0.0311(14) 0.0444(16) 0.0617(19) -0.0077(14) 0.0241(14) -0.0114(12)
C22 0.0247(12) 0.0411(14) 0.0373(14) -0.0064(11) 0.0100(10) -0.0045(10)
C23 0.0235(13) 0.0502(16) 0.0468(16) 0.0035(13) 0.0112(11) 0.0007(12)
C24 0.0194(13) 0.0561(19) 0.070(2) 0.0006(16) 0.0073(13) 0.0074(12)

loop_
_atom_type_symbol
_atom_type_description
_atom_type_scat_dispersion_real
_atom_type_scat_dispersion_imag
_atom_type_scat_source
C C 0.0033 0.0016 'International Tables Vol C Tables 4.2.6.8 and 6.1.1.4'
H H 0.0000 0.0000 'International Tables Vol C Tables 4.2.6.8 and 6.1.1.4'
Cu Cu 0.3201 1.2651 'International Tables Vol C Tables 4.2.6.8 and 6.1.1.4'
N N 0.0061 0.0033 'International Tables Vol C Tables 4.2.6.8 and 6.1.1.4'
O O 0.0106 0.0060 'International Tables Vol C Tables 4.2.6.8 and 6.1.1.4'
P P 0.1023 0.0942 'International Tables Vol C Tables 4.2.6.8 and 6.1.1.4'
Cl Cl 0.1484 0.1585 'International Tables Vol C Tables 4.2.6.8 and 6.1.1.4'

loop_
_geom_angle_atom_site_label_1
_geom_angle_atom_site_label_2
_geom_angle_atom_site_label_3
_geom_angle
_geom_angle_site_symmetry_1
_geom_angle_site_symmetry_3
_geom_angle_publ_flag
O2 P1 O1 114.86(12) . . ?
O2 P1 C7 109.30(11) . . ?
O1 P1 C7 107.20(13) . . ?
O2 P1 C1 107.93(12) . . ?
O1 P1 C1 109.68(12) . . ?
C7 P1 C1 107.65(13) . . ?
O5 Cl1 O6 108.1(6) . . ?
O5 Cl1 O4 109.7(6) . . ?
O6 Cl1 O4 108.3(4) . . ?
O5 Cl1 O3 110.3(3) . . ?
O6 Cl1 O3 110.6(3) . . ?
O4 Cl1 O3 109.7(2) . . ?
O1 Cu1 O2 171.90(8) . 4_576 ?
O1 Cu1 N2 92.28(8) . 1_655 ?
O2 Cu1 N2 87.49(8) 4_576 1_655 ?
O1 Cu1 N1 87.47(8) . . ?
O2 Cu1 N1 92.23(8) 4_576 . ?
N2 Cu1 N1 176.23(9) 1_655 . ?
P1 O1 Cu1 144.09(12) . . ?
C13 N1 C17 118.0(2) . . ?
C13 N1 Cu1 119.84(19) . . ?
C17 N1 Cu1 122.13(19) . . ?
C6 C1 C2 119.6(3) . . ?
C6 C1 P1 118.8(2) . . ?
C2 C1 P1 121.4(2) . . ?
P1 O2 Cu1 137.46(11) . 4_575 ?
C23 N2 C22 118.1(2) . . ?
C23 N2 Cu1 120.03(18) . 1_455 ?
C22 N2 Cu1 121.77(18) . 1_455 ?
C3 C2 C1 120.2(3) . . ?
C3 C2 H2 119.9 . . ?
C1 C2 H2 119.9 . . ?
C4 C3 C2 120.3(4) . . ?
C4 C3 H3 119.9 . . ?
C2 C3 H3 119.9 . . ?
C3 C4 C5 120.0(3) . . ?
C3 C4 H4 120.0 . . ?
C5 C4 H4 120.0 . . ?
C4 C5 C6 121.1(4) . . ?
C4 C5 H5 119.4 . . ?
C6 C5 H5 119.4 . . ?
C1 C6 C5 118.8(4) . . ?
C1 C6 H6 120.6 . . ?
C5 C6 H6 120.6 . . ?
C8 C7 C12 119.3(3) . . ?
C8 C7 P1 119.8(3) . . ?
C12 C7 P1 120.8(2) . . ?
C7 C8 C9 120.0(4) . . ?
C7 C8 H8 120.0 . . ?
C9 C8 H8 120.0 . . ?
C10 C9 C8 119.7(5) . . ?
C10 C9 H9 120.2 . . ?
C8 C9 H9 120.2 . . ?
C11 C10 C9 121.0(4) . . ?
C11 C10 H10 119.5 . . ?
C9 C10 H10 119.5 . . ?
C10 C11 C12 120.1(5) . . ?
C10 C11 H11 120.0 . . ?
C12 C11 H11 120.0 . . ?
C11 C12 C7 119.9(4) . . ?
C11 C12 H12 120.0 . . ?
C7 C12 H12 120.0 . . ?
N1 C13 C14 122.5(3) . . ?
N1 C13 H13 118.8 . . ?
C14 C13 H13 118.8 . . ?
C15 C14 C13 120.1(3) . . ?
C15 C14 H14 120.0 . . ?
C13 C14 H14 120.0 . . ?
C14 C15 C16 117.3(3) . . ?
C14 C15 C18 121.5(4) . . ?
C16 C15 C18 121.2(4) . . ?
C17 C16 C15 119.7(3) . . ?
C17 C16 H16 120.1 . . ?
C15 C16 H16 120.1 . . ?
N1 C17 C16 122.3(3) . . ?
N1 C17 H17 118.8 . . ?
C16 C17 H17 118.8 . . ?
C19 C18 C15 112.9(3) . . ?
C19 C18 H18A 109.0 . . ?
C15 C18 H18A 109.0 . . ?
C19 C18 H18B 109.0 . . ?
C15 C18 H18B 109.0 . . ?
H18A C18 H18B 107.8 . . ?
C18 C19 C20 111.7(3) . . ?
C18 C19 H19A 109.3 . . ?
C20 C19 H19A 109.3 . . ?
C18 C19 H19B 109.3 . . ?
C20 C19 H19B 109.3 . . ?
H19A C19 H19B 107.9 . . ?
C24 C20 C21 117.1(3) . . ?
C24 C20 C19 121.3(3) . . ?
C21 C20 C19 121.6(3) . . ?
C22 C21 C20 119.7(3) . . ?
C22 C21 H21 120.2 . . ?
C20 C21 H21 120.2 . . ?
N2 C22 C21 122.3(3) . . ?
N2 C22 H22 118.9 . . ?
C21 C22 H22 118.9 . . ?
N2 C23 C24 122.3(3) . . ?
N2 C23 H23 118.9 . . ?
C24 C23 H23 118.9 . . ?
C20 C24 C23 120.5(3) . . ?
C20 C24 H24 119.8 . . ?
C23 C24 H24 119.8 . . ?

loop_
_geom_bond_atom_site_label_1
_geom_bond_atom_site_label_2
_geom_bond_distance
_geom_bond_site_symmetry_2
_geom_bond_publ_flag
P1 O2 1.5094(19) . ?
P1 O1 1.5108(18) . ?
P1 C7 1.793(3) . ?
P1 C1 1.801(3) . ?
Cl1 O5 1.322(6) . ?
Cl1 O6 1.353(5) . ?
Cl1 O4 1.373(4) . ?
Cl1 O3 1.422(2) . ?
Cu1 O1 1.9288(18) . ?
Cu1 O2 1.9341(17) 4_576 ?
Cu1 N2 1.995(2) 1_655 ?
Cu1 N1 2.004(2) . ?
N1 C13 1.330(4) . ?
N1 C17 1.340(4) . ?
C1 C6 1.379(4) . ?
C1 C2 1.391(4) . ?
N2 C23 1.335(4) . ?
N2 C22 1.338(3) . ?
C2 C3 1.388(4) . ?
C2 H2 0.9300 . ?
C3 C4 1.357(6) . ?
C3 H3 0.9300 . ?
C4 C5 1.368(7) . ?
C4 H4 0.9300 . ?
C5 C6 1.401(5) . ?
C5 H5 0.9300 . ?
C6 H6 0.9300 . ?
C7 C8 1.385(5) . ?
C7 C12 1.391(4) . ?
C8 C9 1.387(5) . ?
C8 H8 0.9300 . ?
C9 C10 1.374(8) . ?
C9 H9 0.9300 . ?
C10 C11 1.357(8) . ?
C10 H10 0.9300 . ?
C11 C12 1.385(5) . ?
C11 H11 0.9300 . ?
C12 H12 0.9300 . ?
C13 C14 1.382(4) . ?
C13 H13 0.9300 . ?
C14 C15 1.376(5) . ?
C14 H14 0.9300 . ?
C15 C16 1.385(5) . ?
C15 C18 1.515(4) . ?
C16 C17 1.382(4) . ?
C16 H16 0.9300 . ?
C17 H17 0.9300 . ?
C18 C19 1.495(6) . ?
C18 H18A 0.9700 . ?
C18 H18B 0.9700 . ?
C19 C20 1.516(4) . ?
C19 H19A 0.9700 . ?
C19 H19B 0.9700 . ?
C20 C24 1.371(5) . ?
C20 C21 1.392(5) . ?
C21 C22 1.384(4) . ?
C21 H21 0.9300 . ?
C22 H22 0.9300 . ?
C23 C24 1.380(4) . ?
C23 H23 0.9300 . ?
C24 H24 0.9300 . ?
